data_2219969
loop_
_publ_author_name
'Farina, Yang'
'Simpson, Jim'

_publ_section_title
;
 (<i>E</i>)-3,4-Dihydroxybenzaldehyde 4-methylthiosemicarbazone
;
_journal_coeditor_code PV2112
_journal_issue 11
_journal_name_full 'Acta Crystallographica Section E'
_journal_page_first o2184
_journal_page_last o2185
_journal_paper_doi 10.1107/S1600536808034326
_journal_volume 64
_journal_year 2008
_chemical_formula_iupac 'C9 H11 N3 O2 S'
_chemical_formula_moiety 'C9 H11 N3 O2 S'
_chemical_formula_sum 'C9 H11 N3 O2 S'
_chemical_formula_weight 225.27
_chemical_name_systematic
;
(<i>E</i>)-3,4-Dihydroxybenzaldehyde 4-methylthiosemicarbazone
;
_space_group_IT_number 14
_symmetry_cell_setting monoclinic
_symmetry_space_group_name_Hall '-P 2yn'
_symmetry_space_group_name_H-M 'P 1 21/n 1'
_atom_sites_solution_hydrogens geom
_atom_sites_solution_primary direct
_atom_sites_solution_secondary difmap
_cell_angle_alpha 90.00
_cell_angle_beta 107.894(6)
_cell_angle_gamma 90.00
_cell_formula_units_Z 4
_cell_length_a 6.8502(9)
_cell_length_b 14.911(2)
_cell_length_c 10.6299(13)
_cell_measurement_reflns_used 3847
_cell_measurement_temperature 92(2)
_cell_measurement_theta_max 29.83
_cell_measurement_theta_min 2.43
_cell_volume 1033.3(2)
_computing_cell_refinement 'APEX2 (Bruker, 2006) and SAINT (Bruker 2006)'
_computing_data_collection 'APEX2 (Bruker, 2006)'
_computing_data_reduction 'SAINT (Bruker, 2006)'
_computing_molecular_graphics
;
SHELXTL (Sheldrick, 2008) and Mercury (Macrae <i>et al.</i>,
2006)
;
_computing_publication_material
;
SHELXL97 (Sheldrick, 2008), enCIFer (Allen <i>et al.</i>,
2004),
PLATON (Spek, 2003) and publCIF (Westrip, 2008)
;
_computing_structure_refinement
;
SHELXL97 (Sheldrick, 2008) and TITAN (Hunter & Simpson, 1999)
;
_computing_structure_solution 'SHELXS97 (Sheldrick, 2008)'
_diffrn_ambient_temperature 92(2)
_diffrn_measured_fraction_theta_full 0.995
_diffrn_measured_fraction_theta_max 0.953
_diffrn_measurement_device_type 'Bruker APEXII CCD area-detector'
_diffrn_measurement_method \w
_diffrn_radiation_monochromator graphite
_diffrn_radiation_source 'fine-focus sealed tube'
_diffrn_radiation_type MoK\a
_diffrn_radiation_wavelength 0.71073
_diffrn_reflns_av_R_equivalents 0.0439
_diffrn_reflns_av_sigmaI/netI 0.0413
_diffrn_reflns_limit_h_max 10
_diffrn_reflns_limit_h_min -10
_diffrn_reflns_limit_k_max 18
_diffrn_reflns_limit_k_min -22
_diffrn_reflns_limit_l_max 15
_diffrn_reflns_limit_l_min -16
_diffrn_reflns_number 17952
_diffrn_reflns_theta_full 31.75
_diffrn_reflns_theta_max 32.96
_diffrn_reflns_theta_min 3.39
_diffrn_standards_number 0
_exptl_absorpt_coefficient_mu 0.297
_exptl_absorpt_correction_T_max 0.962
_exptl_absorpt_correction_T_min 0.799
_exptl_absorpt_correction_type multi-scan
_exptl_absorpt_process_details '(SADABS; Bruker, 2006)'
_exptl_crystal_colour colourless
_exptl_crystal_density_diffrn 1.448
_exptl_crystal_density_method 'not measured'
_exptl_crystal_description plate
_exptl_crystal_F_000 472
_exptl_crystal_size_max 0.23
_exptl_crystal_size_mid 0.15
_exptl_crystal_size_min 0.13
_refine_diff_density_max 0.493
_refine_diff_density_min -0.318
_refine_ls_extinction_method none
_refine_ls_goodness_of_fit_ref 1.067
_refine_ls_hydrogen_treatment mixed
_refine_ls_matrix_type full
_refine_ls_number_parameters 149
_refine_ls_number_reflns 3696
_refine_ls_number_restraints 4
_refine_ls_restrained_S_all 1.067
_refine_ls_R_factor_all 0.0601
_refine_ls_R_factor_gt 0.0453
_refine_ls_shift/su_max_lt 0.001
_refine_ls_shift/su_mean 0.000
_refine_ls_structure_factor_coef Fsqd
_refine_ls_weighting_details 'calc w=1/[\s^2^(Fo^2^)+(0.0412P)^2^+0.5756P] where P=(Fo^2^+2Fc^2^)/3'
_refine_ls_weighting_scheme calc
_refine_ls_wR_factor_gt 0.1031
_refine_ls_wR_factor_ref 0.1122
_reflns_number_gt 2974
_reflns_number_total 3696
_reflns_threshold_expression I>2\s(I)
_cod_data_source_file pv2112.cif
_cod_data_source_block I
_cod_original_sg_symbol_H-M 'P 21/n'
_cod_database_code 2219969
_cod_database_fobs_code 2219969

loop_
_symmetry_equiv_pos_as_xyz
'x, y, z'
'-x+1/2, y+1/2, -z+1/2'
'-x, -y, -z'
'x-1/2, -y-1/2, z-1/2'

loop_
_atom_site_type_symbol
_atom_site_label
_atom_site_fract_x
_atom_site_fract_y
_atom_site_fract_z
_atom_site_U_iso_or_equiv
_atom_site_adp_type
_atom_site_calc_flag
_atom_site_refinement_flags
_atom_site_occupancy
C C1 0.2002(2) 0.06919(9) -0.01216(13) 0.0157(2) Uani d . 1
C C2 0.2338(2) 0.00229(9) -0.09567(13) 0.0165(2) Uani d . 1
H H2 0.3237 -0.0460 -0.0590 0.020 Uiso calc R 1
C C3 0.1378(2) 0.00557(9) -0.23119(13) 0.0160(2) Uani d . 1
O O3 0.17512(16) -0.06151(7) -0.30786(10) 0.0213(2) Uani d D 1
H H3 0.110(3) -0.0532(14) -0.3876(10) 0.032 Uiso d D 1
C C4 0.0039(2) 0.07616(9) -0.28381(13) 0.0166(2) Uani d . 1
O O4 -0.09897(16) 0.07447(7) -0.41779(10) 0.0206(2) Uani d D 1
H H4 -0.2160(18) 0.0940(13) -0.424(2) 0.031 Uiso d D 1
C C5 -0.0247(2) 0.14471(9) -0.20207(13) 0.0183(3) Uani d . 1
H H5 -0.1111 0.1940 -0.2392 0.022 Uiso calc R 1
C C6 0.0727(2) 0.14133(10) -0.06654(14) 0.0180(3) Uani d . 1
H H6 0.0523 0.1881 -0.0111 0.022 Uiso calc R 1
C C7 0.2988(2) 0.05936(9) 0.13036(13) 0.0168(2) Uani d . 1
H H7 0.3900 0.0107 0.1623 0.020 Uiso calc R 1
N N1 0.26441(18) 0.11527(8) 0.21297(11) 0.0174(2) Uani d . 1
N N2 0.36894(18) 0.09854(8) 0.34422(11) 0.0182(2) Uani d D 1
H H2N 0.456(2) 0.0539(9) 0.3669(17) 0.022 Uiso d D 1
C C8 0.3229(2) 0.14654(9) 0.43924(13) 0.0163(2) Uani d . 1
S S1 0.46023(5) 0.12889(2) 0.60055(3) 0.01943(10) Uani d . 1
N N3 0.17327(18) 0.20621(8) 0.39921(12) 0.0188(2) Uani d D 1
H H3N 0.107(3) 0.2075(12) 0.3142(10) 0.023 Uiso d D 1
C C9 0.1019(2) 0.26414(10) 0.48622(16) 0.0259(3) Uani d . 1
H H9A 0.0204 0.2289 0.5298 0.039 Uiso calc R 1
H H9B 0.0171 0.3123 0.4343 0.039 Uiso calc R 1
H H9C 0.2202 0.2902 0.5532 0.039 Uiso calc R 1

loop_
_atom_site_aniso_label
_atom_site_aniso_U_11
_atom_site_aniso_U_22
_atom_site_aniso_U_33
_atom_site_aniso_U_12
_atom_site_aniso_U_13
_atom_site_aniso_U_23
C1 0.0148(5) 0.0165(6) 0.0166(5) -0.0009(5) 0.0061(4) -0.0004(5)
C2 0.0158(6) 0.0143(6) 0.0202(6) 0.0002(5) 0.0067(5) 0.0006(5)
C3 0.0160(6) 0.0148(6) 0.0182(6) -0.0020(5) 0.0067(5) -0.0019(5)
O3 0.0239(5) 0.0197(5) 0.0194(5) 0.0032(4) 0.0055(4) -0.0040(4)
C4 0.0149(5) 0.0199(6) 0.0153(5) -0.0006(5) 0.0052(4) -0.0007(5)
O4 0.0190(5) 0.0258(5) 0.0164(4) 0.0032(4) 0.0044(4) -0.0027(4)
C5 0.0189(6) 0.0172(6) 0.0184(6) 0.0031(5) 0.0052(5) 0.0000(5)
C6 0.0172(6) 0.0188(6) 0.0182(6) 0.0013(5) 0.0058(5) -0.0009(5)
C7 0.0157(6) 0.0158(6) 0.0187(6) 0.0002(5) 0.0050(5) 0.0016(5)
N1 0.0163(5) 0.0198(6) 0.0152(5) 0.0012(4) 0.0037(4) 0.0011(4)
N2 0.0200(5) 0.0181(6) 0.0160(5) 0.0049(4) 0.0050(4) 0.0005(4)
C8 0.0165(6) 0.0141(6) 0.0193(6) -0.0018(5) 0.0072(5) -0.0010(5)
S1 0.02201(17) 0.01991(18) 0.01649(16) 0.00247(12) 0.00609(12) -0.00049(12)
N3 0.0184(5) 0.0162(5) 0.0214(5) 0.0019(4) 0.0056(4) -0.0010(4)
C9 0.0277(7) 0.0185(7) 0.0348(8) 0.0044(6) 0.0148(6) -0.0034(6)

loop_
_atom_type_symbol
_atom_type_description
_atom_type_scat_dispersion_real
_atom_type_scat_dispersion_imag
_atom_type_scat_source
C C 0.0033 0.0016 'International Tables Vol C Tables 4.2.6.8 and 6.1.1.4'
H H 0.0000 0.0000 'International Tables Vol C Tables 4.2.6.8 and 6.1.1.4'
N N 0.0061 0.0033 'International Tables Vol C Tables 4.2.6.8 and 6.1.1.4'
O O 0.0106 0.0060 'International Tables Vol C Tables 4.2.6.8 and 6.1.1.4'
S S 0.1246 0.1234 'International Tables Vol C Tables 4.2.6.8 and 6.1.1.4'

loop_
_geom_angle_atom_site_label_1
_geom_angle_atom_site_label_2
_geom_angle_atom_site_label_3
_geom_angle
C6 C1 C2 119.39(12)
C6 C1 C7 122.50(12)
C2 C1 C7 118.10(12)
C3 C2 C1 120.98(12)
C3 C2 H2 119.5
C1 C2 H2 119.5
O3 C3 C2 118.57(12)
O3 C3 C4 122.33(12)
C2 C3 C4 119.08(12)
C3 O3 H3 111.0(14)
O4 C4 C5 122.08(12)
O4 C4 C3 117.63(12)
C5 C4 C3 120.28(12)
C4 O4 H4 104.4(14)
C6 C5 C4 120.34(13)
C6 C5 H5 119.8
C4 C5 H5 119.8
C5 C6 C1 119.83(13)
C5 C6 H6 120.1
C1 C6 H6 120.1
N1 C7 C1 121.28(12)
N1 C7 H7 119.4
C1 C7 H7 119.4
C7 N1 N2 115.24(12)
C8 N2 N1 119.45(11)
C8 N2 H2N 119.4(12)
N1 N2 H2N 120.9(12)
N3 C8 N2 116.78(12)
N3 C8 S1 124.08(11)
N2 C8 S1 119.13(10)
C8 N3 C9 124.91(13)
C8 N3 H3N 116.8(12)
C9 N3 H3N 118.1(12)
N3 C9 H9A 109.5
N3 C9 H9B 109.5
H9A C9 H9B 109.5
N3 C9 H9C 109.5
H9A C9 H9C 109.5
H9B C9 H9C 109.5

loop_
_geom_bond_atom_site_label_1
_geom_bond_atom_site_label_2
_geom_bond_distance
C1 C6 1.3943(19)
C1 C2 1.4006(18)
C1 C7 1.4642(18)
C2 C3 1.3886(18)
C2 H2 0.9500
C3 O3 1.3632(16)
C3 C4 1.3952(19)
O3 H3 0.837(9)
C4 O4 1.3815(16)
C4 C5 1.3937(19)
O4 H4 0.836(9)
C5 C6 1.3901(19)
C5 H5 0.9500
C6 H6 0.9500
C7 N1 1.2841(18)
C7 H7 0.9500
N1 N2 1.3812(15)
N2 C8 1.3518(17)
N2 H2N 0.876(9)
C8 N3 1.3251(18)
C8 S1 1.7038(14)
N3 C9 1.4556(18)
N3 H3N 0.879(9)
C9 H9A 0.9800
C9 H9B 0.9800
C9 H9C 0.9800

loop_
_geom_hbond_atom_site_label_D
_geom_hbond_atom_site_label_H
_geom_hbond_atom_site_label_A
_geom_hbond_site_symmetry_A
_geom_hbond_distance_DH
_geom_hbond_distance_HA
_geom_hbond_distance_DA
_geom_hbond_angle_DHA
N3 H3N N1 . 0.879(9) 2.220(18) 2.6282(17) 108.0(14)
O3 H3 O4 3_554 0.837(9) 2.070(14) 2.8071(14) 146.5(19)
O4 H4 S1 1_454 0.836(9) 2.369(10) 3.1899(11) 167.1(19)
N2 H2N S1 3_656 0.876(9) 2.785(12) 3.5766(13) 150.9(15)
C9 H9A O4 1_556 0.98 2.56 3.435(2) 148.3

loop_
_cod_related_entry_id
_cod_related_entry_database
_cod_related_entry_code
1 ChemSpider 22921764
